data_7156796
loop_
_publ_author_name
'Hori, Hiroto'
'Arai, Shigeru'
'Nishida, Atsushi'

_publ_section_title
;
 Cobalt-catalyzed cyclization with the introduction of cyano, acyl and
 aminoalkyl groups.
;
_journal_issue 19
_journal_name_full 'Organic &amp; biomolecular chemistry'
_journal_page_first 4783
_journal_page_last 4788
_journal_paper_doi 10.1039/c9ob00637k
_journal_volume 17
_journal_year 2019
_chemical_formula_moiety 'C18 H25 N2 O2 S'
_chemical_formula_sum 'C18 H25 N2 O2 S'
_chemical_formula_weight 333.47
_space_group_IT_number 7
_space_group_name_Hall 'P -2yac'
_space_group_name_H-M_alt 'P 1 n 1'
_symmetry_cell_setting monoclinic
_symmetry_Int_Tables_number 7
_symmetry_space_group_name_Hall 'P -2yac'
_symmetry_space_group_name_H-M 'P 1 n 1'
_atom_sites_solution_hydrogens geom
_atom_sites_solution_primary direct
_atom_sites_solution_secondary difmap
_audit_update_record
;
2019-02-13 deposited with the CCDC.    2019-04-18 downloaded from the CCDC.
;
_cell_angle_alpha 90.0000
_cell_angle_beta 91.4472(18)
_cell_angle_gamma 90.0000
_cell_formula_units_Z 2
_cell_length_a 6.13461(18)
_cell_length_b 13.8919(5)
_cell_length_c 10.4572(4)
_cell_measurement_reflns_used 2835
_cell_measurement_temperature 296
_cell_measurement_theta_max 68.09
_cell_measurement_theta_min 3.18
_cell_volume 890.89(5)
_computing_cell_refinement 'RAPID AUTO'
_computing_data_collection 'RAPID AUTO (Rigaku, ????)'
_computing_data_reduction 'RAPID AUTO'
_computing_molecular_graphics 'CrystalStructure 4.0'
_computing_publication_material 'CrystalStructure 4.0 (Rigaku, 2010)'
_computing_structure_refinement 'SHELXL97 (Sheldrick, 2008)'
_computing_structure_solution 'SIR92 (Altomare, et al., 1994)'
_diffrn_ambient_temperature 296
_diffrn_detector_area_resol_mean 10.000
_diffrn_measured_fraction_theta_full 0.991
_diffrn_measured_fraction_theta_max 0.991
_diffrn_measurement_device_type 'Rigaku R-AXIS RAPID'
_diffrn_measurement_method \w
_diffrn_radiation_type 'Cu K\a'
_diffrn_radiation_wavelength 1.54187
_diffrn_reflns_av_R_equivalents 0.0537
_diffrn_reflns_limit_h_max 7
_diffrn_reflns_limit_h_min -7
_diffrn_reflns_limit_k_max 16
_diffrn_reflns_limit_k_min -16
_diffrn_reflns_limit_l_max 11
_diffrn_reflns_limit_l_min -12
_diffrn_reflns_number 9457
_diffrn_reflns_theta_full 68.12
_diffrn_reflns_theta_max 68.12
_diffrn_standards_number 0
_exptl_absorpt_coefficient_mu 1.697
_exptl_absorpt_correction_T_max 0.844
_exptl_absorpt_correction_T_min 0.666
_exptl_absorpt_correction_type multi-scan
_exptl_absorpt_process_details 'ABSCOR (Rigaku, 1995)'
_exptl_crystal_colour colorless
_exptl_crystal_density_diffrn 1.243
_exptl_crystal_density_method 'not measured'
_exptl_crystal_description platelet
_exptl_crystal_F_000 358.00
_exptl_crystal_size_max 0.100
_exptl_crystal_size_mid 0.100
_exptl_crystal_size_min 0.100
_refine_diff_density_max 0.330
_refine_diff_density_min -0.340
_refine_ls_abs_structure_details 'Flack, H. D. (1983), Acta Cryst. A39, 876-881.  1287 Friedel Pairs'
_refine_ls_abs_structure_Flack 0.01(3)
_refine_ls_extinction_method none
_refine_ls_goodness_of_fit_ref 1.213
_refine_ls_hydrogen_treatment constr
_refine_ls_number_parameters 208
_refine_ls_number_reflns 2915
_refine_ls_number_restraints 2
_refine_ls_R_factor_gt 0.0446
_refine_ls_shift/su_max 0.000
_refine_ls_structure_factor_coef Fsqd
_refine_ls_weighting_details 'w = 1/[\s^2^(Fo^2^)+(0.0278P)^2^+0.3350P] where P=(Fo^2^+2Fc^2^)/3'
_refine_ls_weighting_scheme calc
_refine_ls_wR_factor_ref 0.1357
_reflns_number_gt 1856
_reflns_number_total 2915
_reflns_threshold_expression F^2^>2.0\s(F^2^)
_cod_data_source_file c9ob00637k2.cif
_cod_data_source_block 160606hori
_cod_depositor_comments 'Adding full bibliography for 7156792--7156796.cif.'
_cod_database_code 7156796

loop_
_symmetry_equiv_pos_site_id
_symmetry_equiv_pos_as_xyz
1 +X,+Y,+Z
2 1/2+X,-Y,1/2+Z

loop_
_atom_site_label
_atom_site_type_symbol
_atom_site_fract_x
_atom_site_fract_y
_atom_site_fract_z
_atom_site_U_iso_or_equiv
_atom_site_adp_type
_atom_site_occupancy
_atom_site_symmetry_multiplicity
_atom_site_calc_flag
_atom_site_refinement_flags
S1 S 0.80459(15) 0.22204(8) 0.83720(12) 0.0634(4) Uani 1.0 2 d .
O2 O 0.9087(6) 0.2240(3) 0.7159(4) 0.0732(10) Uani 1.0 2 d .
O3 O 0.5708(5) 0.2279(3) 0.8421(4) 0.0766(11) Uani 1.0 2 d .
N4 N 0.8776(5) 0.1218(3) 0.9075(4) 0.0545(9) Uani 1.0 2 d .
N24 N 0.7070(14) -0.2038(5) 0.7098(7) 0.160(4) Uani 1.0 2 d .
C6 C 1.1199(8) 0.3512(4) 0.9073(5) 0.0659(14) Uani 1.0 2 d .
C7 C 0.8992(8) 0.0057(4) 1.0686(5) 0.0647(13) Uani 1.0 2 d .
C8 C 1.1121(7) 0.0988(4) 0.9161(5) 0.0611(13) Uani 1.0 2 d .
C9 C 0.7873(8) -0.0870(4) 1.0238(6) 0.0674(14) Uani 1.0 2 d .
C10 C 0.9121(7) 0.3166(3) 0.9303(5) 0.0548(11) Uani 1.0 2 d .
C11 C 0.9730(8) -0.1540(3) 0.9906(5) 0.0573(12) Uani 1.0 2 d .
C12 C 0.7842(8) 0.0984(4) 1.0312(6) 0.0657(13) Uani 1.0 2 d .
C13 C 1.1253(8) -0.0862(4) 0.9212(6) 0.0698(15) Uani 1.0 2 d .
C14 C 0.8038(9) 0.3514(4) 1.0347(5) 0.0657(13) Uani 1.0 2 d .
C15 C 0.9126(9) -0.2470(4) 0.9196(6) 0.0636(13) Uani 1.0 2 d .
C16 C 1.2131(8) 0.4207(4) 0.9877(6) 0.0728(15) Uani 1.0 2 d .
C17 C 1.1064(10) 0.4551(4) 1.0920(6) 0.0747(16) Uani 1.0 2 d .
C18 C 0.8974(10) 0.4214(4) 1.1123(6) 0.0764(15) Uani 1.0 2 d .
C19 C 0.7613(10) -0.3100(4) 0.9988(7) 0.0876(18) Uani 1.0 2 d .
C20 C 0.7956(11) -0.2222(4) 0.8001(6) 0.088(2) Uani 1.0 2 d .
C21 C 1.1130(10) -0.3062(4) 0.8872(7) 0.097(2) Uani 1.0 2 d .
C22 C 1.2132(12) 0.5265(4) 1.1832(7) 0.106(3) Uani 1.0 2 d .
C23 C 1.1188(8) 0.0073(4) 0.9965(5) 0.0613(13) Uani 1.0 2 d .
H6 H 1.1968 0.3280 0.8383 0.0791 Uiso 1.0 2 calc R
H7 H 0.9272 0.0039 1.1612 0.0776 Uiso 1.0 2 calc R
H8A H 1.1939 0.1503 0.9578 0.0733 Uiso 1.0 2 calc R
H8B H 1.1704 0.0876 0.8320 0.0733 Uiso 1.0 2 calc R
H9A H 0.7008 -0.1141 1.0912 0.0808 Uiso 1.0 2 calc R
H9B H 0.6934 -0.0751 0.9495 0.0808 Uiso 1.0 2 calc R
H11 H 1.0466 -0.1725 1.0711 0.0687 Uiso 1.0 2 calc R
H12A H 0.6278 0.0889 1.0231 0.0788 Uiso 1.0 2 calc R
H12B H 0.8141 0.1488 1.0935 0.0788 Uiso 1.0 2 calc R
H13A H 1.2722 -0.1120 0.9208 0.0838 Uiso 1.0 2 calc R
H13B H 1.0749 -0.0761 0.8336 0.0838 Uiso 1.0 2 calc R
H14 H 0.6665 0.3276 1.0531 0.0788 Uiso 1.0 2 calc R
H16 H 1.3511 0.4443 0.9702 0.0874 Uiso 1.0 2 calc R
H18 H 0.8186 0.4463 1.1795 0.0916 Uiso 1.0 2 calc R
H19A H 0.8176 -0.3141 1.0851 0.1052 Uiso 1.0 2 calc R
H19B H 0.7534 -0.3734 0.9623 0.1052 Uiso 1.0 2 calc R
H19C H 0.6182 -0.2821 0.9987 0.1052 Uiso 1.0 2 calc R
H21A H 1.1688 -0.2847 0.8072 0.1169 Uiso 1.0 2 calc R
H21B H 1.0736 -0.3729 0.8808 0.1169 Uiso 1.0 2 calc R
H21C H 1.2229 -0.2982 0.9534 0.1169 Uiso 1.0 2 calc R
H22A H 1.2265 0.4984 1.2669 0.1275 Uiso 1.0 2 calc R
H22B H 1.1255 0.5836 1.1870 0.1275 Uiso 1.0 2 calc R
H22C H 1.3554 0.5428 1.1536 0.1275 Uiso 1.0 2 calc R
H23 H 1.2417 0.0098 1.0581 0.0736 Uiso 1.0 2 calc R

loop_
_atom_site_aniso_label
_atom_site_aniso_U_11
_atom_site_aniso_U_22
_atom_site_aniso_U_33
_atom_site_aniso_U_12
_atom_site_aniso_U_13
_atom_site_aniso_U_23
S1 0.0561(6) 0.0717(8) 0.0621(8) 0.0020(7) -0.0044(6) 0.0003(7)
O2 0.081(3) 0.092(3) 0.047(2) 0.001(2) 0.0109(18) 0.0047(19)
O3 0.0383(17) 0.096(3) 0.094(3) 0.0029(17) -0.0112(18) -0.000(3)
N4 0.048(2) 0.061(3) 0.055(3) -0.0023(16) 0.0097(18) 0.0022(18)
N24 0.246(9) 0.113(5) 0.115(6) -0.024(5) -0.102(6) 0.004(5)
C6 0.059(3) 0.065(4) 0.074(4) 0.007(3) 0.002(3) 0.002(3)
C7 0.072(4) 0.062(3) 0.059(4) -0.003(3) 0.002(3) 0.001(3)
C8 0.047(3) 0.063(3) 0.074(4) -0.006(2) 0.002(3) -0.005(3)
C9 0.065(3) 0.064(3) 0.074(4) -0.004(3) 0.019(3) -0.004(3)
C10 0.051(3) 0.058(3) 0.056(4) 0.004(3) 0.004(3) 0.001(3)
C11 0.071(3) 0.055(3) 0.046(3) 0.003(3) -0.008(3) 0.001(3)
C12 0.061(3) 0.062(3) 0.075(4) -0.011(3) 0.016(3) -0.006(3)
C13 0.056(3) 0.061(3) 0.094(5) -0.002(3) 0.012(3) -0.008(3)
C14 0.067(3) 0.065(3) 0.066(4) 0.003(3) 0.010(3) 0.000(3)
C15 0.067(3) 0.060(3) 0.065(4) 0.008(3) 0.005(3) 0.002(3)
C16 0.067(3) 0.074(4) 0.077(4) -0.001(3) -0.011(3) 0.015(3)
C17 0.085(4) 0.061(3) 0.077(5) 0.002(3) -0.014(4) 0.004(3)
C18 0.098(4) 0.063(4) 0.068(4) 0.012(3) 0.013(3) -0.004(3)
C19 0.096(4) 0.068(4) 0.100(5) -0.003(3) 0.023(4) 0.006(4)
C20 0.114(5) 0.064(4) 0.084(6) -0.004(4) -0.036(5) -0.007(3)
C21 0.092(4) 0.084(4) 0.117(6) 0.013(4) 0.031(4) 0.001(4)
C22 0.141(6) 0.080(4) 0.096(5) -0.004(4) -0.037(5) 0.007(4)
C23 0.049(3) 0.067(3) 0.067(4) -0.005(2) -0.012(3) 0.009(3)

loop_
_atom_type_symbol
_atom_type_description
_atom_type_scat_dispersion_real
_atom_type_scat_dispersion_imag
_atom_type_scat_source
C C 0.0181 0.0091
;
International Tables for Crystallography
(1992, Vol. C, Tables 4.2.6.8 and 6.1.1.4)
;
H H 0.0000 0.0000
;
International Tables for Crystallography
(1992, Vol. C, Table 6.1.1.4)
;
O O 0.0492 0.0322
;
International Tables for Crystallography
(1992, Vol. C, Tables 4.2.6.8 and 6.1.1.4)
;
N N 0.0311 0.0180
;
International Tables for Crystallography
(1992, Vol. C, Tables 4.2.6.8 and 6.1.1.4)
;
S S 0.3331 0.5567
;
International Tables for Crystallography
(1992, Vol. C, Tables 4.2.6.8 and 6.1.1.4)
;

loop_
_geom_angle_atom_site_label_1
_geom_angle_atom_site_label_2
_geom_angle_atom_site_label_3
_geom_angle
_geom_angle_publ_flag
O2 S1 O3 119.8(3) yes
O2 S1 N4 106.9(2) yes
O2 S1 C10 107.9(2) yes
O3 S1 N4 107.1(2) yes
O3 S1 C10 107.4(2) yes
N4 S1 C10 107.1(2) yes
S1 N4 C8 117.9(3) yes
S1 N4 C12 118.5(3) yes
C8 N4 C12 107.5(4) yes
C10 C6 C16 120.0(5) yes
C9 C7 C12 115.8(4) yes
C9 C7 C23 104.5(4) yes
C12 C7 C23 105.4(4) yes
N4 C8 C23 103.1(4) yes
C7 C9 C11 104.7(4) yes
S1 C10 C6 119.8(4) yes
S1 C10 C14 121.3(4) yes
C6 C10 C14 118.6(5) yes
C9 C11 C13 101.7(4) yes
C9 C11 C15 117.0(4) yes
C13 C11 C15 115.8(4) yes
N4 C12 C7 103.0(4) yes
C11 C13 C23 104.9(5) yes
C10 C14 C18 120.7(5) yes
C11 C15 C19 111.2(5) yes
C11 C15 C20 108.8(4) yes
C11 C15 C21 112.1(5) yes
C19 C15 C20 107.7(5) yes
C19 C15 C21 108.3(5) yes
C20 C15 C21 108.5(5) yes
C6 C16 C17 121.6(5) yes
C16 C17 C18 117.7(5) yes
C16 C17 C22 121.4(6) yes
C18 C17 C22 120.8(6) yes
C14 C18 C17 121.3(6) yes
N24 C20 C15 179.8(7) yes
C7 C23 C8 105.4(4) yes
C7 C23 C13 105.8(4) yes
C8 C23 C13 115.4(5) yes
C10 C6 H6 120.009 no
C16 C6 H6 120.010 no
C9 C7 H7 110.280 no
C12 C7 H7 110.268 no
C23 C7 H7 110.276 no
N4 C8 H8A 111.144 no
N4 C8 H8B 111.140 no
C23 C8 H8A 111.143 no
C23 C8 H8B 111.143 no
H8A C8 H8B 109.085 no
C7 C9 H9A 110.815 no
C7 C9 H9B 110.819 no
C11 C9 H9A 110.812 no
C11 C9 H9B 110.821 no
H9A C9 H9B 108.879 no
C9 C11 H11 107.246 no
C13 C11 H11 107.246 no
C15 C11 H11 107.241 no
N4 C12 H12A 111.156 no
N4 C12 H12B 111.156 no
C7 C12 H12A 111.150 no
C7 C12 H12B 111.155 no
H12A C12 H12B 109.098 no
C11 C13 H13A 110.760 no
C11 C13 H13B 110.764 no
C23 C13 H13A 110.763 no
C23 C13 H13B 110.773 no
H13A C13 H13B 108.849 no
C10 C14 H14 119.671 no
C18 C14 H14 119.676 no
C6 C16 H16 119.192 no
C17 C16 H16 119.204 no
C14 C18 H18 119.325 no
C17 C18 H18 119.327 no
C15 C19 H19A 109.468 no
C15 C19 H19B 109.476 no
C15 C19 H19C 109.473 no
H19A C19 H19B 109.474 no
H19A C19 H19C 109.464 no
H19B C19 H19C 109.473 no
C15 C21 H21A 109.466 no
C15 C21 H21B 109.468 no
C15 C21 H21C 109.467 no
H21A C21 H21B 109.480 no
H21A C21 H21C 109.469 no
H21B C21 H21C 109.477 no
C17 C22 H22A 109.468 no
C17 C22 H22B 109.473 no
C17 C22 H22C 109.473 no
H22A C22 H22B 109.475 no
H22A C22 H22C 109.467 no
H22B C22 H22C 109.471 no
C7 C23 H23 109.985 no
C8 C23 H23 109.996 no
C13 C23 H23 109.993 no

loop_
_geom_bond_atom_site_label_1
_geom_bond_atom_site_label_2
_geom_bond_distance
_geom_bond_publ_flag
S1 O2 1.434(4) yes
S1 O3 1.439(3) yes
S1 N4 1.632(4) yes
S1 C10 1.754(5) yes
N4 C8 1.474(6) yes
N4 C12 1.464(7) yes
N24 C20 1.107(10) yes
C6 C10 1.389(7) yes
C6 C16 1.393(8) yes
C7 C9 1.527(7) yes
C7 C12 1.515(7) yes
C7 C23 1.560(7) yes
C8 C23 1.524(7) yes
C9 C11 1.518(7) yes
C10 C14 1.379(7) yes
C11 C13 1.523(7) yes
C11 C15 1.531(7) yes
C13 C23 1.519(7) yes
C14 C18 1.381(8) yes
C15 C19 1.535(8) yes
C15 C20 1.466(9) yes
C15 C21 1.524(8) yes
C16 C17 1.372(8) yes
C17 C18 1.386(9) yes
C17 C22 1.514(9) yes
C6 H6 0.930 no
C7 H7 0.980 no
C8 H8A 0.970 no
C8 H8B 0.970 no
C9 H9A 0.970 no
C9 H9B 0.970 no
C11 H11 0.980 no
C12 H12A 0.970 no
C12 H12B 0.970 no
C13 H13A 0.970 no
C13 H13B 0.970 no
C14 H14 0.930 no
C16 H16 0.930 no
C18 H18 0.930 no
C19 H19A 0.960 no
C19 H19B 0.960 no
C19 H19C 0.960 no
C21 H21A 0.960 no
C21 H21B 0.960 no
C21 H21C 0.960 no
C22 H22A 0.960 no
C22 H22B 0.960 no
C22 H22C 0.960 no
C23 H23 0.980 no

loop_
_geom_contact_atom_site_label_1
_geom_contact_atom_site_label_2
_geom_contact_distance
_geom_contact_publ_flag
_geom_contact_site_symmetry_2
O2 C6 2.946(6) no .
O2 C8 2.972(6) no .
O3 C12 2.954(7) no .
O3 C14 2.983(7) no .
N4 C6 3.517(6) no .
N4 C9 3.198(6) no .
N4 C13 3.266(6) no .
N4 C14 3.490(6) no .
N24 C11 3.394(9) no .
N24 C19 3.372(10) no .
N24 C21 3.381(10) no .
C6 C8 3.508(7) no .
C6 C18 2.748(8) no .
C8 C9 3.466(7) no .
C8 C10 3.270(7) no .
C9 C19 3.114(8) no .
C9 C20 3.002(8) no .
C10 C12 3.311(7) no .
C10 C17 2.806(7) no .
C12 C13 3.522(7) no .
C12 C14 3.517(7) no .
C13 C20 3.022(8) no .
C13 C21 3.077(8) no .
C14 C16 2.745(8) no .
O2 C19 3.393(8) no 2_554
O3 C6 3.338(6) no 1_455
O3 C8 3.441(6) no 1_455
N24 C8 3.436(9) no 2_454
N24 C12 3.481(10) no 2_454
N24 C23 3.559(9) no 2_454
C6 O3 3.338(6) no 1_655
C8 O3 3.441(6) no 1_655
C8 N24 3.436(9) no 2_555
C10 C22 3.572(8) no 2_464
C12 N24 3.481(10) no 2_555
C19 O2 3.393(8) no 2_455
C22 C10 3.572(8) no 2_565
C23 N24 3.559(9) no 2_555
S1 H6 2.8202 no .
S1 H8A 2.8524 no .
S1 H8B 2.9207 no .
S1 H12A 2.9120 no .
S1 H12B 2.8656 no .
S1 H14 2.8387 no .
O2 H6 2.5950 no .
O2 H8A 3.2065 no .
O2 H8B 2.7458 no .
O3 H12A 2.7195 no .
O3 H12B 3.1851 no .
O3 H14 2.6571 no .
N4 H6 3.5547 no .
N4 H7 3.1262 no .
N4 H9B 2.9953 no .
N4 H13B 3.1097 no .
N4 H14 3.5021 no .
N4 H23 3.1160 no .
N24 H9B 3.0817 no .
N24 H13B 3.1254 no .
N24 H19B 3.5439 no .
N24 H19C 3.2688 no .
N24 H21A 3.1906 no .
C6 H8A 2.8749 no .
C6 H14 3.2220 no .
C7 H8A 2.9572 no .
C7 H8B 3.2228 no .
C7 H11 2.6355 no .
C7 H13A 3.2366 no .
C7 H13B 2.9375 no .
C8 H6 3.3300 no .
C8 H7 3.1214 no .
C8 H9B 3.5498 no .
C8 H12A 3.2042 no .
C8 H12B 2.7265 no .
C8 H13A 3.0889 no .
C8 H13B 2.5874 no .
C9 H12A 2.6322 no .
C9 H12B 3.3581 no .
C9 H13A 3.2077 no .
C9 H13B 2.6962 no .
C9 H19A 3.2252 no .
C9 H19C 2.9121 no .
C9 H23 3.1074 no .
C10 H8A 2.8962 no .
C10 H12B 2.9597 no .
C10 H16 3.2424 no .
C10 H18 3.2307 no .
C11 H7 2.8452 no .
C11 H19A 2.6241 no .
C11 H19B 3.3427 no .
C11 H19C 2.8146 no .
C11 H21A 2.9218 no .
C11 H21B 3.3143 no .
C11 H21C 2.5581 no .
C11 H23 2.8870 no .
C12 H8A 2.7430 no .
C12 H8B 3.1975 no .
C12 H9A 3.0643 no .
C12 H9B 2.6123 no .
C12 H14 3.2733 no .
C12 H23 3.0713 no .
C13 H7 3.0814 no .
C13 H8A 3.3322 no .
C13 H8B 2.6057 no .
C13 H9A 3.2137 no .
C13 H9B 2.6780 no .
C13 H21A 3.0191 no .
C13 H21C 3.0221 no .
C14 H6 3.2228 no .
C14 H12B 2.8816 no .
C15 H9A 2.9039 no .
C15 H9B 2.7622 no .
C15 H13A 2.8949 no .
C15 H13B 2.7345 no .
C16 H18 3.2018 no .
C16 H22A 3.1120 no .
C16 H22B 3.1324 no .
C16 H22C 2.5633 no .
C17 H6 3.2462 no .
C17 H14 3.2452 no .
C18 H16 3.2034 no .
C18 H22A 2.7695 no .
C18 H22B 2.7552 no .
C18 H22C 3.2958 no .
C19 H9A 2.9150 no .
C19 H9B 3.3297 no .
C19 H11 2.6875 no .
C19 H21A 3.2626 no .
C19 H21B 2.4648 no .
C19 H21C 2.8878 no .
C20 H9A 3.4567 no .
C20 H9B 2.6573 no .
C20 H11 3.2650 no .
C20 H13A 3.5069 no .
C20 H13B 2.6732 no .
C20 H19A 3.2425 no .
C20 H19B 2.7158 no .
C20 H19C 2.5105 no .
C20 H21A 2.4480 no .
C20 H21B 2.8159 no .
C20 H21C 3.2157 no .
C21 H11 2.7116 no .
C21 H13A 2.8870 no .
C21 H13B 3.2519 no .
C21 H19A 2.7871 no .
C21 H19B 2.5382 no .
C21 H19C 3.2961 no .
C22 H16 2.6597 no .
C22 H18 2.6638 no .
C23 H9A 3.2454 no .
C23 H9B 2.8805 no .
C23 H11 2.6567 no .
C23 H12A 3.2376 no .
C23 H12B 2.9126 no .
H6 H8A 2.7675 no .
H6 H8B 3.3434 no .
H6 H16 2.3116 no .
H7 H8A 3.3933 no .
H7 H9A 2.2584 no .
H7 H9B 2.8287 no .
H7 H11 2.7311 no .
H7 H12A 2.5930 no .
H7 H12B 2.2387 no .
H7 H23 2.2356 no .
H8A H12B 2.7582 no .
H8A H13B 3.4732 no .
H8A H23 2.2309 no .
H8B H13A 2.9857 no .
H8B H13B 2.3494 no .
H8B H23 2.6261 no .
H9A H11 2.2859 no .
H9A H12A 2.9412 no .
H9A H19A 2.8708 no .
H9A H19C 2.5714 no .
H9B H11 2.8297 no .
H9B H12A 2.4413 no .
H9B H12B 3.5254 no .
H9B H13B 2.6631 no .
H9B H19C 2.9599 no .
H11 H13A 2.2804 no .
H11 H13B 2.8310 no .
H11 H19A 2.4248 no .
H11 H19B 3.4956 no .
H11 H19C 3.1147 no .
H11 H21A 3.2737 no .
H11 H21B 3.4290 no .
H11 H21C 2.4085 no .
H11 H23 2.8057 no .
H12A H14 3.3376 no .
H12B H14 2.6734 no .
H12B H23 3.2852 no .
H13A H21A 2.7445 no .
H13A H21C 2.6269 no .
H13A H23 2.2302 no .
H13B H21A 2.9683 no .
H13B H21C 3.4424 no .
H13B H23 2.8045 no .
H14 H18 2.2974 no .
H16 H22A 3.3004 no .
H16 H22B 3.3101 no .
H16 H22C 2.3548 no .
H18 H22A 2.7395 no .
H18 H22B 2.6790 no .
H18 H22C 3.5715 no .
H19A H21B 2.8047 no .
H19A H21C 2.8809 no .
H19B H21A 3.2943 no .
H19B H21B 2.1607 no .
H19B H21C 3.0674 no .
H19C H21B 3.3302 no .
S1 H11 3.2400 no 2_454
S1 H22B 3.2985 no 2_464
O2 H9A 2.7126 no 2_554
O2 H11 2.7512 no 2_454
O2 H13A 3.5376 no 2_454
O2 H19A 3.1477 no 2_554
O2 H19C 2.7591 no 2_554
O2 H21C 3.1211 no 2_454
O2 H22B 3.1988 no 2_464
O2 H22C 3.3200 no 2_464
O3 H6 2.6823 no 1_455
O3 H8A 2.8485 no 1_455
O3 H8B 3.1351 no 1_455
O3 H11 2.9369 no 2_454
O3 H16 3.5691 no 1_455
O3 H19A 3.2952 no 2_454
O3 H22B 3.1032 no 2_464
N24 H7 3.2981 no 2_454
N24 H8A 2.7380 no 2_454
N24 H12B 2.7796 no 2_454
N24 H23 3.1373 no 2_454
C6 H22A 3.4884 no 2_464
C6 H22C 3.4101 no 2_464
C7 H8B 3.3824 no 2_455
C7 H13B 3.5876 no 2_455
C8 H9A 3.4609 no 2_554
C8 H12A 3.3311 no 1_655
C9 H8B 3.3200 no 2_455
C9 H13A 3.3309 no 1_455
C10 H22A 3.2748 no 2_464
C10 H22B 3.3560 no 2_464
C10 H22C 3.5017 no 2_464
C12 H13B 3.4560 no 2_455
C12 H23 3.5657 no 1_455
C13 H7 3.5190 no 2_554
C13 H9B 3.4934 no 1_655
C14 H16 3.1208 no 1_455
C14 H21A 3.1276 no 2_455
C14 H22A 3.5152 no 2_464
C16 H14 3.1271 no 1_655
C16 H21B 3.1874 no 1_565
C17 H19B 3.4730 no 1_565
C17 H21B 3.2570 no 1_565
C18 H19B 3.3619 no 1_565
C18 H21A 3.1414 no 2_455
C18 H21B 3.5449 no 2_455
C19 H6 3.5904 no 2_455
C19 H21C 3.3291 no 1_455
C19 H22A 3.5699 no 2_454
C19 H22B 3.2901 no 1_545
C21 H14 3.5308 no 2_554
C21 H18 3.2001 no 2_554
C21 H19C 3.3001 no 1_655
C21 H22B 3.4880 no 1_545
C22 H19A 3.4228 no 1_565
C22 H21B 3.5428 no 1_565
C22 H21C 3.4235 no 1_565
C23 H12A 3.3268 no 1_655
H6 O3 2.6823 no 1_655
H6 C19 3.5904 no 2_554
H6 H19A 2.7738 no 2_554
H6 H22B 3.3374 no 2_564
H6 H22C 3.3374 no 2_464
H7 N24 3.2981 no 2_555
H7 C13 3.5190 no 2_455
H7 H8B 2.7258 no 2_455
H7 H9B 3.5330 no 2_555
H7 H13A 3.2651 no 2_455
H7 H13B 3.0202 no 2_455
H8A O3 2.8485 no 1_655
H8A N24 2.7380 no 2_555
H8A H12A 2.8608 no 1_655
H8B O3 3.1351 no 1_655
H8B C7 3.3824 no 2_554
H8B C9 3.3200 no 2_554
H8B H7 2.7258 no 2_554
H8B H9A 2.5565 no 2_554
H8B H12A 3.4030 no 1_655
H9A O2 2.7126 no 2_455
H9A C8 3.4609 no 2_455
H9A H8B 2.5565 no 2_455
H9A H13A 3.1387 no 1_455
H9A H23 3.3116 no 1_455
H9B C13 3.4934 no 1_455
H9B H7 3.5330 no 2_454
H9B H13A 2.6438 no 1_455
H9B H23 3.2430 no 1_455
H11 S1 3.2400 no 2_555
H11 O2 2.7512 no 2_555
H11 O3 2.9369 no 2_555
H12A C8 3.3311 no 1_455
H12A C23 3.3268 no 1_455
H12A H8A 2.8608 no 1_455
H12A H8B 3.4030 no 1_455
H12A H13B 3.2759 no 2_455
H12A H23 2.6447 no 1_455
H12B N24 2.7796 no 2_555
H12B H13A 3.4774 no 2_455
H12B H13B 3.1084 no 2_455
H12B H21A 3.0748 no 2_455
H13A O2 3.5376 no 2_555
H13A C9 3.3309 no 1_655
H13A H7 3.2651 no 2_554
H13A H9A 3.1387 no 1_655
H13A H9B 2.6438 no 1_655
H13A H12B 3.4774 no 2_554
H13A H19C 3.2654 no 1_655
H13B C7 3.5876 no 2_554
H13B C12 3.4560 no 2_554
H13B H7 3.0202 no 2_554
H13B H12A 3.2759 no 2_554
H13B H12B 3.1084 no 2_554
H14 C16 3.1271 no 1_455
H14 C21 3.5308 no 2_455
H14 H16 2.6532 no 1_455
H14 H21A 2.7229 no 2_455
H14 H21B 3.5449 no 2_455
H16 O3 3.5691 no 1_655
H16 C14 3.1208 no 1_655
H16 H14 2.6532 no 1_655
H16 H18 3.5635 no 1_655
H16 H18 3.4004 no 2_564
H16 H19B 3.5390 no 1_665
H16 H21B 3.1846 no 1_565
H16 H22A 3.2723 no 2_564
H16 H22B 3.4651 no 2_564
H18 C21 3.2001 no 2_455
H18 H16 3.5635 no 1_455
H18 H16 3.4004 no 2_465
H18 H19A 3.4706 no 1_565
H18 H19B 3.3980 no 1_565
H18 H21A 2.7804 no 2_455
H18 H21B 2.8093 no 2_455
H18 H21C 3.5877 no 2_455
H18 H22C 3.1474 no 1_455
H19A O2 3.1477 no 2_455
H19A O3 3.2952 no 2_555
H19A C22 3.4228 no 1_545
H19A H6 2.7738 no 2_455
H19A H18 3.4706 no 1_545
H19A H22B 2.5724 no 1_545
H19A H22C 3.5508 no 1_445
H19B C17 3.4730 no 1_545
H19B C18 3.3619 no 1_545
H19B H16 3.5390 no 1_445
H19B H18 3.3980 no 1_545
H19B H21C 3.4172 no 1_455
H19B H22A 2.6829 no 2_454
H19B H22B 3.2892 no 1_545
H19B H22C 3.4010 no 1_445
H19C O2 2.7591 no 2_455
H19C C21 3.3001 no 1_455
H19C H13A 3.2654 no 1_455
H19C H21A 3.3662 no 1_455
H19C H21C 2.4692 no 1_455
H19C H22C 3.3577 no 1_445
H21A C14 3.1276 no 2_554
H21A C18 3.1414 no 2_554
H21A H12B 3.0748 no 2_554
H21A H14 2.7229 no 2_554
H21A H18 2.7804 no 2_554
H21A H19C 3.3662 no 1_655
H21B C16 3.1874 no 1_545
H21B C17 3.2570 no 1_545
H21B C18 3.5449 no 2_554
H21B C22 3.5428 no 1_545
H21B H14 3.5449 no 2_554
H21B H16 3.1846 no 1_545
H21B H18 2.8093 no 2_554
H21B H22A 2.9768 no 2_454
H21B H22B 3.2662 no 1_545
H21B H22C 3.4995 no 1_545
H21B H22C 3.5844 no 2_454
H21C O2 3.1211 no 2_555
H21C C19 3.3291 no 1_655
H21C C22 3.4235 no 1_545
H21C H18 3.5877 no 2_554
H21C H19B 3.4172 no 1_655
H21C H19C 2.4692 no 1_655
H21C H22B 3.0162 no 1_545
H21C H22C 3.1366 no 1_545
H22A C6 3.4884 no 2_565
H22A C10 3.2748 no 2_565
H22A C14 3.5152 no 2_565
H22A C19 3.5699 no 2_555
H22A H16 3.2723 no 2_465
H22A H19B 2.6829 no 2_555
H22A H21B 2.9768 no 2_555
H22B S1 3.2985 no 2_565
H22B O2 3.1988 no 2_565
H22B O3 3.1032 no 2_565
H22B C10 3.3560 no 2_565
H22B C19 3.2901 no 1_565
H22B C21 3.4880 no 1_565
H22B H6 3.3374 no 2_465
H22B H16 3.4651 no 2_465
H22B H19A 2.5724 no 1_565
H22B H19B 3.2892 no 1_565
H22B H21B 3.2662 no 1_565
H22B H21C 3.0162 no 1_565
H22C O2 3.3200 no 2_565
H22C C6 3.4101 no 2_565
H22C C10 3.5017 no 2_565
H22C H6 3.3374 no 2_565
H22C H18 3.1474 no 1_655
H22C H19A 3.5508 no 1_665
H22C H19B 3.4010 no 1_665
H22C H19C 3.3577 no 1_665
H22C H21B 3.4995 no 1_565
H22C H21B 3.5844 no 2_555
H22C H21C 3.1366 no 1_565
H23 N24 3.1373 no 2_555
H23 C12 3.5657 no 1_655
H23 H9A 3.3116 no 1_655
H23 H9B 3.2430 no 1_655
H23 H12A 2.6447 no 1_655

loop_
_geom_torsion_atom_site_label_1
_geom_torsion_atom_site_label_2
_geom_torsion_atom_site_label_3
_geom_torsion_atom_site_label_4
_geom_torsion
_geom_torsion_publ_flag
O2 S1 N4 C8 50.8(3) no
O2 S1 N4 C12 -176.6(3) no
O2 S1 C10 C6 -25.9(4) no
O2 S1 C10 C14 160.7(3) no
O3 S1 N4 C8 -179.6(3) no
O3 S1 N4 C12 -47.0(3) no
O3 S1 C10 C6 -156.3(3) no
O3 S1 C10 C14 30.3(4) no
N4 S1 C10 C6 88.9(4) no
N4 S1 C10 C14 -84.5(4) no
C10 S1 N4 C8 -64.6(3) no
C10 S1 N4 C12 68.0(3) no
S1 N4 C8 C23 175.0(3) no
S1 N4 C12 C7 -176.6(3) no
C8 N4 C12 C7 -39.6(4) no
C12 N4 C8 C23 37.7(4) no
C10 C6 C16 C17 1.4(8) no
C16 C6 C10 S1 -174.6(4) no
C16 C6 C10 C14 -1.0(7) no
C9 C7 C12 N4 -90.1(5) no
C12 C7 C9 C11 143.4(4) no
C9 C7 C23 C8 119.7(4) no
C9 C7 C23 C13 -3.0(5) no
C23 C7 C9 C11 28.0(5) no
C12 C7 C23 C8 -2.8(5) no
C12 C7 C23 C13 -125.5(4) no
C23 C7 C12 N4 24.9(5) no
N4 C8 C23 C7 -20.2(5) no
N4 C8 C23 C13 96.2(4) no
C7 C9 C11 C13 -42.1(5) no
C7 C9 C11 C15 -169.2(4) no
S1 C10 C14 C18 175.5(3) no
C6 C10 C14 C18 2.0(7) no
C9 C11 C13 C23 40.1(5) no
C9 C11 C15 C19 -60.8(6) no
C9 C11 C15 C20 57.8(6) no
C9 C11 C15 C21 177.8(4) no
C13 C11 C15 C19 179.3(4) no
C13 C11 C15 C20 -62.1(5) no
C13 C11 C15 C21 57.9(6) no
C15 C11 C13 C23 168.0(4) no
C11 C13 C23 C7 -22.9(5) no
C11 C13 C23 C8 -139.1(4) no
C10 C14 C18 C17 -3.4(8) no
C6 C16 C17 C18 -2.7(8) no
C6 C16 C17 C22 176.6(5) no
C16 C17 C18 C14 3.7(8) no
C22 C17 C18 C14 -175.6(5) no
